data_4112101
loop_
_publ_author_name
'Yutaka Matsuo'
'Hiroyuki Isobe'
'Takatsugu Tanaka'
'Yasujiro Murata'
'Michihisa Murata'
'Koichi Komatsu'
'Eiichi Nakamura'

_publ_contact_author 'NAKAMURA, Eiichi'
_publ_contact_author_email nakamura@chem.s.u-tokyo.ac.jp
_publ_section_title
;
 Organic and Organometallic Derivatives of Dihydrogen-Encapsulated
 [60]Fullerene
;
_journal_name_full 'Journal of the American Chemical Society'
_journal_page_first 17148
_journal_page_last 17149
_journal_paper_doi 10.1021/ja056077a
_journal_volume 127
_journal_year 2005
_chemical_absolute_configuration unk
_chemical_compound_source 'synthesis as described'
_chemical_formula_moiety 'C96 H31.60 Fe1 S2'
_chemical_formula_sum 'C96 H31.6 Fe S2'
_chemical_formula_weight 1304.68
_chemical_name_systematic
;
 H2FeC60Ph5Cp
;
_space_group_IT_number 19
_symmetry_cell_setting orthorhombic
_symmetry_Int_Tables_number 19
_symmetry_space_group_name_Hall 'P 2ac 2ab'
_symmetry_space_group_name_H-M 'P 21 21 21'
_atom_sites_solution_hydrogens geom
_atom_sites_solution_primary direct
_atom_sites_solution_secondary difmap
_audit_creation_date 2005-02-10T11:07:18-00:00
_cell_angle_alpha 90
_cell_angle_beta 90
_cell_angle_gamma 90
_cell_formula_units_Z 4
_cell_length_a 15.1670(14)
_cell_length_b 17.3660(15)
_cell_length_c 20.5530(8)
_cell_measurement_reflns_used 37937
_cell_measurement_temperature 153(2)
_cell_measurement_theta_max 25.72
_cell_measurement_theta_min 2.3
_cell_measurement_wavelength 0.71073
_cell_volume 5413.5(7)
_computing_cell_refinement Scalepack(HKL)
_computing_data_collection Xpress(MacScience)
_computing_data_reduction 'Denzo and Scalepack(HKL)'
_computing_molecular_graphics 'Ortep-3 for Windows (Farrugia, 1997)'
_computing_structure_refinement 'SHELXL-97 (Sheldrick, 1997)'
_computing_structure_solution 'SHELXS-86 (Sheldrick, 1986)'
_diffrn_ambient_temperature 153(2)
_diffrn_measured_fraction_theta_full 0.905
_diffrn_measured_fraction_theta_max 0.905
_diffrn_radiation_monochromator graphite
_diffrn_radiation_probe x-ray
_diffrn_radiation_type MoK\a
_diffrn_radiation_wavelength 0.71073
_diffrn_reflns_av_R_equivalents 0
_diffrn_reflns_av_unetI/netI 0.0402
_diffrn_reflns_limit_h_max 18
_diffrn_reflns_limit_h_min 0
_diffrn_reflns_limit_k_max 21
_diffrn_reflns_limit_k_min 0
_diffrn_reflns_limit_l_max 23
_diffrn_reflns_limit_l_min 0
_diffrn_reflns_number 5162
_diffrn_reflns_theta_full 25.72
_diffrn_reflns_theta_max 25.72
_diffrn_reflns_theta_min 2.3
_exptl_absorpt_coefficient_mu 0.42
_exptl_absorpt_correction_type none
_exptl_crystal_colour orange
_exptl_crystal_density_diffrn 1.601
_exptl_crystal_description prism
_exptl_crystal_F_000 2662
_exptl_crystal_size_max 0.40
_exptl_crystal_size_mid 0.15
_exptl_crystal_size_min 0.10
_refine_diff_density_max 0.464
_refine_diff_density_min -0.704
_refine_diff_density_rms 0.118
_refine_ls_abs_structure_details 'Flack H D (1983), Acta Cryst. A39, 876-881'
_refine_ls_abs_structure_Flack 0.37(3)
_refine_ls_extinction_coef 0.0210(17)
_refine_ls_extinction_expression Fc^*^=kFc[1+0.001xFc^2^\l^3^/sin(2\q)]^-1/4^
_refine_ls_extinction_method SHELXL
_refine_ls_goodness_of_fit_ref 1.021
_refine_ls_hydrogen_treatment mixed
_refine_ls_matrix_type full
_refine_ls_number_parameters 901
_refine_ls_number_reflns 5162
_refine_ls_number_restraints 0
_refine_ls_restrained_S_all 1.021
_refine_ls_R_factor_all 0.0743
_refine_ls_R_factor_gt 0.0652
_refine_ls_shift/su_max 0.001
_refine_ls_shift/su_mean 0
_refine_ls_structure_factor_coef Fsqd
_refine_ls_weighting_details 'calc w=1/[\s^2^(Fo^2^)+(0.1359P)^2^+2.8096P] where P=(Fo^2^+2Fc^2^)/3'
_refine_ls_weighting_scheme calc
_refine_ls_wR_factor_gt 0.1661
_refine_ls_wR_factor_ref 0.1765
_reflns_number_gt 4529
_reflns_number_total 5162
_reflns_threshold_expression >2sigma(I)
_cod_data_source_file ja056077asi20051019_073700.cif
_cod_data_source_block H2FeC60Ph5
_cod_original_formula_sum 'C96 H31.60 Fe S2'
_cod_database_code 4112101

loop_
_symmetry_equiv_pos_as_xyz
'x, y, z'
'-x+1/2, -y, z+1/2'
'x+1/2, -y+1/2, -z'
'-x, y+1/2, -z+1/2'

loop_
_atom_site_label
_atom_site_type_symbol
_atom_site_fract_x
_atom_site_fract_y
_atom_site_fract_z
_atom_site_U_iso_or_equiv
_atom_site_adp_type
_atom_site_occupancy
_atom_site_symmetry_multiplicity
_atom_site_calc_flag
_atom_site_refinement_flags
_atom_site_disorder_assembly
_atom_site_disorder_group
Fe Fe 1.01060(6) 0.12308(5) 0.53843(4) 0.0319(3) Uani 1 1 d . . .
C1 C 0.8855(4) 0.1120(4) 0.5793(3) 0.0281(13) Uani 1 1 d . . .
C2 C 0.8810(4) 0.1032(4) 0.5101(3) 0.0296(13) Uani 1 1 d . . .
C3 C 0.9354(4) 0.0389(4) 0.4923(3) 0.0318(14) Uani 1 1 d . . .
C4 C 0.9736(4) 0.0081(4) 0.5510(3) 0.0299(13) Uani 1 1 d . . .
C5 C 0.9428(4) 0.0533(4) 0.6048(3) 0.0289(13) Uani 1 1 d . . .
C6 C 0.8172(4) 0.1534(4) 0.6193(3) 0.0294(13) Uani 1 1 d . . .
C7 C 0.8069(4) 0.1344(3) 0.4685(3) 0.0279(13) Uani 1 1 d . . .
C8 C 0.9263(4) -0.0062(4) 0.4299(3) 0.0323(14) Uani 1 1 d . . .
C9 C 1.0101(5) -0.0730(4) 0.5564(3) 0.0338(14) Uani 1 1 d . . .
C10 C 0.9429(4) 0.0257(4) 0.6740(3) 0.0282(13) Uani 1 1 d . . .
C11 C 0.7313(4) 0.1496(4) 0.5803(3) 0.0305(13) Uani 1 1 d . . .
C12 C 0.7269(4) 0.1410(4) 0.5143(3) 0.0298(13) Uani 1 1 d . . .
C13 C 0.7771(5) 0.0676(4) 0.4243(3) 0.0324(14) Uani 1 1 d . . .
C14 C 0.8295(4) 0.0056(4) 0.4080(3) 0.0313(13) Uani 1 1 d . . .
C15 C 0.9235(4) -0.0914(4) 0.4496(3) 0.0312(13) Uani 1 1 d . . .
C16 C 0.9610(4) -0.1211(4) 0.5052(3) 0.0356(14) Uani 1 1 d . . .
C17 C 0.9695(5) -0.1065(4) 0.6193(3) 0.0344(15) Uani 1 1 d . . .
C18 C 0.9392(4) -0.0634(4) 0.6705(3) 0.0305(13) Uani 1 1 d . . .
C19 C 0.8495(4) 0.0424(4) 0.7006(3) 0.0299(13) Uani 1 1 d . . .
C20 C 0.7944(4) 0.0982(4) 0.6762(3) 0.0284(13) Uani 1 1 d . . .
C21 C 0.6614(4) 0.1192(4) 0.6201(3) 0.0324(13) Uani 1 1 d . . .
C22 C 0.6525(4) 0.1018(4) 0.4854(3) 0.0322(14) Uani 1 1 d . . .
C23 C 0.6834(5) 0.0561(4) 0.4309(3) 0.0356(15) Uani 1 1 d . . .
C24 C 0.7898(5) -0.0684(4) 0.3972(3) 0.0319(14) Uani 1 1 d . . .
C25 C 0.8477(5) -0.1278(4) 0.4219(3) 0.0349(14) Uani 1 1 d . . .
C26 C 0.9224(4) -0.1876(4) 0.5355(3) 0.0355(14) Uani 1 1 d . . .
C27 C 0.9275(5) -0.1784(4) 0.6044(3) 0.0340(14) Uani 1 1 d . . .
C28 C 0.8668(5) -0.0916(4) 0.7097(3) 0.0322(14) Uani 1 1 d . . .
C29 C 0.8118(4) -0.0262(4) 0.7280(3) 0.0326(14) Uani 1 1 d . . .
C30 C 0.7002(4) 0.0872(4) 0.6787(3) 0.0313(13) Uani 1 1 d . . .
C31 C 0.5876(5) 0.0832(4) 0.5925(3) 0.0357(14) Uani 1 1 d . . .
C32 C 0.5839(5) 0.0747(4) 0.5232(3) 0.0340(14) Uani 1 1 d . . .
C33 C 0.6443(5) -0.0143(4) 0.4166(3) 0.0342(14) Uani 1 1 d . . .
C34 C 0.6986(5) -0.0790(4) 0.3990(3) 0.0351(15) Uani 1 1 d . . .
C35 C 0.8115(5) -0.1940(4) 0.4488(3) 0.0399(16) Uani 1 1 d . . .
C36 C 0.8507(5) -0.2248(4) 0.5075(4) 0.0381(15) Uani 1 1 d . . .
C37 C 0.8604(5) -0.2082(4) 0.6438(3) 0.0356(15) Uani 1 1 d . . .
C38 C 0.8290(5) -0.1630(4) 0.6982(3) 0.0344(15) Uani 1 1 d . . .
C39 C 0.7208(5) -0.0359(4) 0.7334(3) 0.0359(15) Uani 1 1 d . . .
C40 C 0.6634(5) 0.0223(4) 0.7086(3) 0.0361(15) Uani 1 1 d . . .
C41 C 0.5503(4) 0.0152(4) 0.6229(3) 0.0360(15) Uani 1 1 d . . .
C42 C 0.5428(4) 0.0001(4) 0.5095(3) 0.0353(14) Uani 1 1 d . . .
C43 C 0.5727(5) -0.0427(4) 0.4578(4) 0.0385(15) Uani 1 1 d . . .
C44 C 0.6620(5) -0.1473(4) 0.4279(3) 0.0356(15) Uani 1 1 d . . .
C45 C 0.7178(5) -0.2044(4) 0.4523(3) 0.0377(15) Uani 1 1 d . . .
C46 C 0.7802(5) -0.2545(4) 0.5477(4) 0.0385(15) Uani 1 1 d . . .
C47 C 0.7843(5) -0.2459(4) 0.6144(3) 0.0396(16) Uani 1 1 d . . .
C48 C 0.7335(5) -0.1718(4) 0.7024(3) 0.0378(15) Uani 1 1 d . . .
C49 C 0.6815(5) -0.1099(4) 0.7194(3) 0.0374(15) Uani 1 1 d . . .
C50 C 0.5875(5) -0.0144(4) 0.6795(3) 0.0360(14) Uani 1 1 d . . .
C51 C 0.5226(4) -0.0361(4) 0.5710(3) 0.0374(15) Uani 1 1 d . . .
C52 C 0.5843(5) -0.1250(4) 0.4643(3) 0.0373(14) Uani 1 1 d . . .
C53 C 0.6973(5) -0.2415(4) 0.5138(4) 0.0402(16) Uani 1 1 d . . .
C54 C 0.7061(5) -0.2235(4) 0.6508(3) 0.0375(15) Uani 1 1 d . . .
C55 C 0.5991(5) -0.0971(4) 0.6862(4) 0.0396(16) Uani 1 1 d . . .
C56 C 0.5335(5) -0.1159(4) 0.5779(4) 0.0383(15) Uani 1 1 d . . .
C57 C 0.5638(5) -0.1609(4) 0.5237(4) 0.0425(17) Uani 1 1 d . . .
C58 C 0.6217(5) -0.2206(4) 0.5488(4) 0.0390(16) Uani 1 1 d . . .
C59 C 0.6263(5) -0.2116(4) 0.6183(4) 0.0412(17) Uani 1 1 d . . .
C60 C 0.5709(5) -0.1469(4) 0.6364(4) 0.0394(16) Uani 1 1 d . . .
C61 C 0.8430(5) 0.2332(4) 0.6444(3) 0.0341(14) Uani 1 1 d . . .
C62 C 0.9188(5) 0.2414(4) 0.6831(3) 0.0385(15) Uani 1 1 d . . .
H62 H 0.9525 0.1983 0.6933 0.046 Uiso 1 1 calc R . .
C63 C 0.9436(6) 0.3121(5) 0.7059(4) 0.051(2) Uani 1 1 d . . .
H63 H 0.994 0.3168 0.7314 0.061 Uiso 1 1 calc R . .
C64 C 0.8940(6) 0.3771(5) 0.6914(4) 0.051(2) Uani 1 1 d . . .
H64 H 0.9112 0.4251 0.7069 0.061 Uiso 1 1 calc R . .
C65 C 0.8194(6) 0.3700(4) 0.6540(4) 0.0493(19) Uani 1 1 d . . .
H65 H 0.7862 0.4135 0.644 0.059 Uiso 1 1 calc R . .
C66 C 0.7931(5) 0.2978(4) 0.6308(3) 0.0383(15) Uani 1 1 d . . .
H66 H 0.742 0.2933 0.6061 0.046 Uiso 1 1 calc R . .
C67 C 0.8255(4) 0.2100(4) 0.4330(3) 0.0322(14) Uani 1 1 d . . .
C68 C 0.8545(5) 0.2743(4) 0.4683(3) 0.0371(15) Uani 1 1 d . . .
H68 H 0.863 0.2703 0.513 0.044 Uiso 1 1 calc R . .
C69 C 0.8705(5) 0.3437(4) 0.4374(3) 0.0369(15) Uani 1 1 d . . .
H69 H 0.8899 0.3858 0.4614 0.044 Uiso 1 1 calc R . .
C70 C 0.8580(5) 0.3509(4) 0.3711(4) 0.0430(17) Uani 1 1 d . . .
H70 H 0.8696 0.3974 0.3503 0.052 Uiso 1 1 calc R . .
C71 C 0.8282(5) 0.2884(4) 0.3361(3) 0.0440(18) Uani 1 1 d . . .
H71 H 0.8187 0.2931 0.2916 0.053 Uiso 1 1 calc R . .
C72 C 0.8122(5) 0.2184(4) 0.3670(3) 0.0414(17) Uani 1 1 d . . .
H72 H 0.7923 0.1767 0.3427 0.05 Uiso 1 1 calc R . .
C73 C 0.9908(5) 0.0107(4) 0.3750(3) 0.0369(14) Uani 1 1 d . . .
C74 C 1.0013(6) 0.0846(5) 0.3516(4) 0.0483(18) Uani 1 1 d . . .
H74 H 0.9676 0.1246 0.3687 0.058 Uiso 1 1 calc R . .
C75 C 1.0631(6) 0.0996(6) 0.3017(4) 0.054(2) Uani 1 1 d . . .
H75 H 1.0701 0.1496 0.2863 0.065 Uiso 1 1 calc R . .
C76 C 1.1132(5) 0.0408(5) 0.2756(4) 0.051(2) Uani 1 1 d . . .
H76 H 1.1546 0.0512 0.2435 0.061 Uiso 1 1 calc R . .
C77 C 1.1014(6) -0.0322(6) 0.2974(4) 0.056(2) Uani 1 1 d . . .
H77 H 1.1335 -0.0726 0.2793 0.068 Uiso 1 1 calc R . .
C78 C 1.0407(5) -0.0463(5) 0.3470(4) 0.0491(19) Uani 1 1 d . . .
H78 H 1.0338 -0.0966 0.3618 0.059 Uiso 1 1 calc R . .
C79 C 1.1108(5) -0.0784(4) 0.5513(3) 0.0367(15) Uani 1 1 d . . .
C80 C 1.1518(5) -0.0517(4) 0.4938(4) 0.0421(16) Uani 1 1 d . . .
H80 H 1.1168 -0.0332 0.4601 0.05 Uiso 1 1 calc R . .
C81 C 1.2417(5) -0.0522(5) 0.4863(4) 0.0508(19) Uani 1 1 d . . .
H81 H 1.2671 -0.0355 0.4477 0.061 Uiso 1 1 calc R . .
C82 C 1.2946(5) -0.0782(5) 0.5377(5) 0.055(2) Uani 1 1 d . . .
H82 H 1.3556 -0.0779 0.5335 0.066 Uiso 1 1 calc R . .
C83 C 1.2574(5) -0.1036(5) 0.5929(4) 0.0491(19) Uani 1 1 d . . .
H83 H 1.2931 -0.1205 0.6268 0.059 Uiso 1 1 calc R . .
C84 C 1.1647(5) -0.1051(4) 0.6001(4) 0.0431(17) Uani 1 1 d . . .
H84 H 1.14 -0.1242 0.6382 0.052 Uiso 1 1 calc R . .
C85 C 1.0167(4) 0.0521(4) 0.7182(3) 0.0312(13) Uani 1 1 d . . .
C86 C 1.1045(5) 0.0462(4) 0.6969(3) 0.0354(15) Uani 1 1 d . . .
H86 H 1.1162 0.0289 0.6549 0.043 Uiso 1 1 calc R . .
C87 C 1.1732(5) 0.0656(4) 0.7370(3) 0.0366(15) Uani 1 1 d . . .
H87 H 1.2308 0.0609 0.7219 0.044 Uiso 1 1 calc R . .
C88 C 1.1587(5) 0.0922(4) 0.7998(3) 0.0379(15) Uani 1 1 d . . .
H88 H 1.2056 0.105 0.8268 0.045 Uiso 1 1 calc R . .
C89 C 1.0724(5) 0.0992(4) 0.8213(3) 0.0412(16) Uani 1 1 d . . .
H89 H 1.0613 0.1175 0.863 0.049 Uiso 1 1 calc R . .
C90 C 1.0024(5) 0.0791(4) 0.7813(3) 0.0388(15) Uani 1 1 d . . .
H90 H 0.945 0.0837 0.7968 0.047 Uiso 1 1 calc R . .
C91 C 1.0517(5) 0.2360(4) 0.5470(4) 0.0433(17) Uani 1 1 d . . .
H91 H 1.0176 0.2773 0.561 0.052 Uiso 1 1 calc R . .
C92 C 1.0612(5) 0.2104(4) 0.4806(4) 0.0426(17) Uani 1 1 d . . .
H92 H 1.0344 0.232 0.4442 0.051 Uiso 1 1 calc R . .
C93 C 1.1203(5) 0.1449(4) 0.4810(4) 0.0413(16) Uani 1 1 d . . .
H93 H 1.1384 0.1163 0.4452 0.05 Uiso 1 1 calc R . .
C94 C 1.1453(5) 0.1329(4) 0.5473(4) 0.0432(16) Uani 1 1 d . . .
H94 H 1.1836 0.0949 0.562 0.052 Uiso 1 1 calc R . .
C95 C 1.1030(5) 0.1876(4) 0.5868(4) 0.0431(17) Uani 1 1 d . . .
H95 H 1.108 0.1913 0.6318 0.052 Uiso 1 1 calc R . .
C101 C 0.6277(7) 0.2242(6) 0.7748(5) 0.064(2) Uani 1 1 d . . .
S1 S 0.5334(2) 0.1994(2) 0.7601(2) 0.1029(13) Uani 1 1 d . . .
S2 S 0.7251(2) 0.24665(17) 0.78577(12) 0.0776(8) Uani 1 1 d . . .
H1 H 0.762(9) -0.058(8) 0.571(6) 0.07(4) Uiso 0.8 1 d P . .
H2 H 0.730(10) -0.057(8) 0.551(7) 0.07(4) Uiso 0.8 1 d P . .

loop_
_atom_site_aniso_label
_atom_site_aniso_U_11
_atom_site_aniso_U_22
_atom_site_aniso_U_33
_atom_site_aniso_U_23
_atom_site_aniso_U_13
_atom_site_aniso_U_12
Fe 0.0265(5) 0.0308(5) 0.0384(5) 0.0015(4) -0.0012(4) -0.0022(4)
C1 0.028(3) 0.024(3) 0.032(3) 0.000(2) 0.000(2) 0.001(2)
C2 0.027(3) 0.026(3) 0.036(3) 0.002(2) -0.002(2) 0.000(2)
C3 0.029(4) 0.026(3) 0.041(3) -0.003(3) -0.001(3) 0.000(3)
C4 0.023(3) 0.029(3) 0.038(3) -0.002(2) -0.003(2) 0.009(2)
C5 0.030(4) 0.023(3) 0.034(3) 0.003(2) -0.005(2) -0.002(2)
C6 0.025(3) 0.029(3) 0.034(3) -0.004(2) -0.004(2) 0.000(2)
C7 0.027(3) 0.022(3) 0.035(3) 0.001(2) -0.003(2) -0.001(2)
C8 0.033(4) 0.033(4) 0.031(3) 0.003(2) 0.002(3) 0.007(3)
C9 0.032(4) 0.024(3) 0.045(4) -0.001(2) -0.003(3) 0.004(3)
C10 0.024(3) 0.026(3) 0.035(3) 0.000(2) 0.003(2) -0.001(2)
C11 0.028(3) 0.033(3) 0.031(3) -0.003(2) -0.002(2) 0.000(3)
C12 0.029(3) 0.029(3) 0.032(3) 0.000(2) -0.004(2) -0.003(2)
C13 0.031(4) 0.031(4) 0.036(3) -0.002(2) -0.002(3) -0.004(3)
C14 0.026(3) 0.034(4) 0.034(3) -0.001(3) -0.002(2) -0.004(3)
C15 0.028(3) 0.030(3) 0.036(3) -0.003(2) 0.001(3) 0.001(3)
C16 0.029(3) 0.036(4) 0.042(4) -0.004(3) 0.001(3) 0.000(3)
C17 0.032(4) 0.026(3) 0.045(4) 0.003(3) -0.004(3) 0.003(2)
C18 0.027(3) 0.024(3) 0.040(3) 0.002(2) -0.006(3) 0.001(2)
C19 0.023(3) 0.034(4) 0.033(3) -0.001(2) -0.001(2) 0.001(3)
C20 0.024(3) 0.034(3) 0.027(3) -0.002(2) -0.003(2) 0.005(2)
C21 0.029(3) 0.030(3) 0.038(3) -0.001(3) -0.001(3) 0.002(3)
C22 0.028(3) 0.031(4) 0.038(3) -0.001(2) -0.005(3) -0.002(3)
C23 0.031(4) 0.040(4) 0.035(3) 0.010(3) -0.008(3) -0.003(3)
C24 0.030(4) 0.032(4) 0.033(3) -0.005(2) -0.003(2) -0.001(3)
C25 0.031(4) 0.037(4) 0.037(3) -0.004(3) -0.002(3) 0.001(3)
C26 0.033(4) 0.029(3) 0.045(4) -0.003(3) -0.001(3) 0.000(3)
C27 0.033(4) 0.027(3) 0.043(4) 0.003(3) -0.002(3) 0.002(3)
C28 0.033(4) 0.029(3) 0.034(3) 0.009(2) -0.003(3) -0.001(3)
C29 0.029(4) 0.037(4) 0.032(3) 0.005(2) 0.001(2) -0.002(3)
C30 0.026(3) 0.036(4) 0.033(3) -0.002(2) 0.004(2) 0.003(3)
C31 0.026(4) 0.034(4) 0.047(4) -0.003(3) -0.002(3) 0.000(3)
C32 0.028(4) 0.033(4) 0.041(4) 0.001(3) -0.008(3) -0.008(3)
C33 0.034(4) 0.029(3) 0.039(3) -0.004(3) -0.008(3) -0.001(3)
C34 0.032(4) 0.034(4) 0.039(3) -0.001(3) -0.007(3) -0.003(3)
C35 0.039(4) 0.034(4) 0.047(4) -0.007(3) -0.004(3) -0.002(3)
C36 0.032(4) 0.033(4) 0.049(4) -0.003(3) -0.009(3) 0.000(3)
C37 0.039(4) 0.025(3) 0.043(4) 0.004(3) 0.000(3) 0.002(3)
C38 0.033(4) 0.028(3) 0.042(4) 0.012(3) -0.001(3) -0.004(3)
C39 0.034(4) 0.038(4) 0.035(3) 0.002(3) 0.004(3) -0.002(3)
C40 0.030(4) 0.044(4) 0.034(3) -0.002(3) 0.005(3) -0.001(3)
C41 0.021(3) 0.039(4) 0.048(4) 0.000(3) 0.001(3) -0.002(3)
C42 0.026(3) 0.033(4) 0.046(4) 0.001(3) -0.001(3) -0.004(3)
C43 0.030(4) 0.038(4) 0.048(4) 0.004(3) -0.001(3) 0.001(3)
C44 0.032(4) 0.033(4) 0.042(4) -0.005(3) -0.005(3) -0.005(3)
C45 0.032(4) 0.034(4) 0.047(4) -0.001(3) -0.004(3) -0.002(3)
C46 0.037(4) 0.022(3) 0.057(4) 0.000(3) -0.004(3) -0.002(3)
C47 0.045(4) 0.022(3) 0.052(4) 0.004(3) -0.002(3) -0.003(3)
C48 0.041(4) 0.029(4) 0.044(4) 0.008(3) -0.002(3) -0.001(3)
C49 0.034(4) 0.042(4) 0.037(3) 0.006(3) 0.003(3) -0.003(3)
C50 0.030(4) 0.034(4) 0.043(4) 0.005(3) 0.001(3) -0.002(3)
C51 0.020(3) 0.043(4) 0.049(4) 0.002(3) 0.000(3) -0.005(3)
C52 0.032(4) 0.031(3) 0.049(4) 0.001(3) -0.002(3) -0.005(3)
C53 0.037(4) 0.025(3) 0.059(4) -0.001(3) -0.004(3) -0.010(3)
C54 0.039(4) 0.028(4) 0.046(4) 0.008(3) -0.001(3) -0.006(3)
C55 0.027(4) 0.043(4) 0.050(4) 0.006(3) 0.002(3) -0.003(3)
C56 0.033(4) 0.032(4) 0.050(4) 0.000(3) 0.001(3) -0.006(3)
C57 0.026(4) 0.040(4) 0.062(5) 0.001(3) -0.004(3) -0.012(3)
C58 0.036(4) 0.029(4) 0.053(4) 0.003(3) -0.004(3) -0.007(3)
C59 0.037(4) 0.034(4) 0.053(4) 0.005(3) -0.003(3) -0.013(3)
C60 0.027(4) 0.041(4) 0.050(4) 0.009(3) 0.002(3) -0.004(3)
C61 0.028(4) 0.031(4) 0.043(3) -0.005(3) -0.003(3) -0.001(3)
C62 0.041(4) 0.032(4) 0.042(4) 0.000(3) -0.011(3) 0.001(3)
C63 0.046(5) 0.039(4) 0.068(5) -0.009(4) -0.022(4) -0.003(3)
C64 0.056(5) 0.028(4) 0.069(5) -0.011(3) -0.017(4) 0.001(4)
C65 0.059(5) 0.025(4) 0.064(5) -0.009(3) -0.008(4) 0.001(3)
C66 0.035(4) 0.031(4) 0.049(4) -0.005(3) -0.006(3) 0.007(3)
C67 0.026(4) 0.038(4) 0.032(3) -0.001(3) -0.004(2) -0.003(3)
C68 0.032(4) 0.035(4) 0.044(4) 0.007(3) -0.003(3) -0.003(3)
C69 0.036(4) 0.031(4) 0.043(4) 0.004(3) -0.001(3) -0.004(3)
C70 0.043(4) 0.041(4) 0.045(4) 0.010(3) -0.004(3) -0.002(3)
C71 0.058(5) 0.039(4) 0.035(4) 0.004(3) -0.004(3) -0.009(3)
C72 0.055(5) 0.036(4) 0.033(3) 0.005(3) -0.004(3) 0.000(3)
C73 0.029(4) 0.038(4) 0.044(4) -0.002(3) 0.006(3) -0.002(3)
C74 0.045(5) 0.057(5) 0.043(4) 0.005(3) 0.004(3) 0.007(4)
C75 0.045(5) 0.065(6) 0.053(5) 0.016(4) 0.006(4) -0.001(4)
C76 0.032(4) 0.075(6) 0.045(4) 0.001(4) 0.012(3) 0.000(4)
C77 0.039(5) 0.076(6) 0.054(5) -0.009(4) 0.019(4) 0.001(4)
C78 0.040(4) 0.060(5) 0.047(4) -0.009(3) 0.007(3) -0.002(4)
C79 0.029(4) 0.035(4) 0.046(4) -0.004(3) -0.001(3) 0.007(3)
C80 0.030(4) 0.045(4) 0.051(4) -0.002(3) 0.003(3) 0.005(3)
C81 0.034(4) 0.054(5) 0.065(5) -0.007(4) 0.008(4) 0.000(3)
C82 0.033(4) 0.053(5) 0.079(5) -0.008(4) 0.001(4) -0.003(3)
C83 0.034(4) 0.045(5) 0.068(5) 0.000(4) -0.014(4) 0.005(3)
C84 0.041(4) 0.042(4) 0.046(4) -0.003(3) -0.005(3) 0.005(3)
C85 0.028(3) 0.032(3) 0.033(3) 0.002(2) -0.005(3) -0.002(3)
C86 0.033(4) 0.035(4) 0.038(3) -0.002(3) -0.005(3) 0.002(3)
C87 0.032(4) 0.035(4) 0.043(4) -0.001(3) -0.003(3) -0.001(3)
C88 0.036(4) 0.040(4) 0.038(3) -0.005(3) -0.006(3) -0.003(3)
C89 0.037(4) 0.049(4) 0.038(3) -0.002(3) -0.004(3) -0.007(3)
C90 0.036(4) 0.039(4) 0.041(3) -0.003(3) 0.006(3) 0.002(3)
C91 0.039(4) 0.037(4) 0.054(4) 0.003(3) 0.003(3) -0.006(3)
C92 0.042(4) 0.040(4) 0.046(4) 0.007(3) 0.000(3) -0.009(3)
C93 0.033(4) 0.043(4) 0.048(4) 0.000(3) 0.006(3) -0.001(3)
C94 0.030(4) 0.045(4) 0.054(4) 0.009(3) -0.001(3) -0.004(3)
C95 0.041(4) 0.040(4) 0.049(4) 0.002(3) -0.006(3) -0.008(3)
C101 0.069(7) 0.048(5) 0.074(6) 0.002(4) 0.017(5) 0.006(5)
S1 0.095(3) 0.0655(19) 0.149(3) 0.0007(19) 0.047(2) 0.0043(16)
S2 0.112(2) 0.0678(18) 0.0532(13) -0.0046(11) 0.0090(13) 0.0047(16)

loop_
_atom_type_symbol
_atom_type_description
_atom_type_scat_dispersion_real
_atom_type_scat_dispersion_imag
_atom_type_scat_source
C C 0.0033 0.0016 'International Tables Vol C Tables 4.2.6.8 and 6.1.1.4'
H H 0 0 'International Tables Vol C Tables 4.2.6.8 and 6.1.1.4'
S S 0.1246 0.1234 'International Tables Vol C Tables 4.2.6.8 and 6.1.1.4'
Fe Fe 0.3463 0.8444 'International Tables Vol C Tables 4.2.6.8 and 6.1.1.4'

loop_
_geom_angle_atom_site_label_1
_geom_angle_atom_site_label_2
_geom_angle_atom_site_label_3
_geom_angle
_geom_angle_site_symmetry_1
_geom_angle_site_symmetry_3
C95 Fe C94 40.0(3) . .
C95 Fe C91 40.0(3) . .
C94 Fe C91 67.3(3) . .
C95 Fe C92 68.0(3) . .
C94 Fe C92 67.8(3) . .
C91 Fe C92 40.8(3) . .
C95 Fe C93 68.2(3) . .
C94 Fe C93 40.5(3) . .
C91 Fe C93 68.5(3) . .
C92 Fe C93 40.8(3) . .
C95 Fe C2 150.7(3) . .
C94 Fe C2 167.7(3) . .
C91 Fe C2 117.8(3) . .
C92 Fe C2 108.1(3) . .
C93 Fe C2 129.0(3) . .
C95 Fe C3 168.1(3) . .
C94 Fe C3 130.0(3) . .
C91 Fe C3 150.5(3) . .
C92 Fe C3 117.1(3) . .
C93 Fe C3 108.0(3) . .
C2 Fe C3 40.4(2) . .
C95 Fe C1 118.5(3) . .
C94 Fe C1 151.2(3) . .
C91 Fe C1 109.2(3) . .
C92 Fe C1 129.5(3) . .
C93 Fe C1 167.5(3) . .
C2 Fe C1 40.2(2) . .
C3 Fe C1 67.6(2) . .
C95 Fe C4 130.2(3) . .
C94 Fe C4 109.6(3) . .
C91 Fe C4 167.9(3) . .
C92 Fe C4 150.3(3) . .
C93 Fe C4 117.4(3) . .
C2 Fe C4 67.8(2) . .
C3 Fe C4 40.4(2) . .
C1 Fe C4 67.5(2) . .
C95 Fe C5 109.6(3) . .
C94 Fe C5 118.5(3) . .
C91 Fe C5 130.0(3) . .
C92 Fe C5 168.0(3) . .
C93 Fe C5 150.4(3) . .
C2 Fe C5 67.8(2) . .
C3 Fe C5 67.7(3) . .
C1 Fe C5 40.3(2) . .
C4 Fe C5 40.1(2) . .
C2 C1 C5 108.4(6) . .
C2 C1 C6 124.1(6) . .
C5 C1 C6 123.7(6) . .
C2 C1 Fe 69.7(4) . .
C5 C1 Fe 70.2(4) . .
C6 C1 Fe 143.3(5) . .
C1 C2 C3 107.9(6) . .
C1 C2 C7 124.0(6) . .
C3 C2 C7 124.2(6) . .
C1 C2 Fe 70.1(4) . .
C3 C2 Fe 69.9(4) . .
C7 C2 Fe 143.3(5) . .
C2 C3 C4 107.9(5) . .
C2 C3 C8 124.6(6) . .
C4 C3 C8 123.8(6) . .
C2 C3 Fe 69.7(4) . .
C4 C3 Fe 70.1(4) . .
C8 C3 Fe 143.2(5) . .
C5 C4 C3 108.2(5) . .
C5 C4 C9 124.8(5) . .
C3 C4 C9 123.5(6) . .
C5 C4 Fe 70.2(4) . .
C3 C4 Fe 69.5(4) . .
C9 C4 Fe 143.0(5) . .
C4 C5 C1 107.6(5) . .
C4 C5 C10 123.8(6) . .
C1 C5 C10 124.9(6) . .
C4 C5 Fe 69.8(4) . .
C1 C5 Fe 69.5(4) . .
C10 C5 Fe 143.3(5) . .
C1 C6 C61 116.2(6) . .
C1 C6 C11 106.2(5) . .
C61 C6 C11 115.7(5) . .
C1 C6 C20 105.6(5) . .
C61 C6 C20 111.3(5) . .
C11 C6 C20 100.2(5) . .
C2 C7 C67 116.2(5) . .
C2 C7 C12 105.5(5) . .
C67 C7 C12 111.9(5) . .
C2 C7 C13 106.3(5) . .
C67 C7 C13 114.8(5) . .
C12 C7 C13 100.6(5) . .
C3 C8 C73 118.1(6) . .
C3 C8 C15 106.2(5) . .
C73 C8 C15 113.5(5) . .
C3 C8 C14 105.4(5) . .
C73 C8 C14 111.5(5) . .
C15 C8 C14 100.3(5) . .
C4 C9 C79 114.5(6) . .
C4 C9 C16 106.2(5) . .
C79 C9 C16 113.7(5) . .
C4 C9 C17 105.4(5) . .
C79 C9 C17 115.5(6) . .
C16 C9 C17 100.1(5) . .
C5 C10 C85 118.2(5) . .
C5 C10 C19 105.9(5) . .
C85 C10 C19 114.2(5) . .
C5 C10 C18 105.9(5) . .
C85 C10 C18 111.0(5) . .
C19 C10 C18 99.8(5) . .
C12 C11 C21 119.3(6) . .
C12 C11 C6 124.5(6) . .
C21 C11 C6 110.2(5) . .
C11 C12 C22 119.8(6) . .
C11 C12 C7 125.1(6) . .
C22 C12 C7 109.3(5) . .
C14 C13 C23 118.8(6) . .
C14 C13 C7 124.1(6) . .
C23 C13 C7 109.8(6) . .
C13 C14 C24 119.6(6) . .
C13 C14 C8 125.4(6) . .
C24 C14 C8 108.9(6) . .
C16 C15 C25 119.8(6) . .
C16 C15 C8 124.6(6) . .
C25 C15 C8 110.1(6) . .
C15 C16 C26 119.5(6) . .
C15 C16 C9 124.4(6) . .
C26 C16 C9 109.8(6) . .
C18 C17 C27 119.3(6) . .
C18 C17 C9 124.8(6) . .
C27 C17 C9 109.0(6) . .
C17 C18 C28 119.9(6) . .
C17 C18 C10 124.6(6) . .
C28 C18 C10 109.8(5) . .
C20 C19 C29 119.1(6) . .
C20 C19 C10 124.1(6) . .
C29 C19 C10 110.4(5) . .
C19 C20 C30 119.7(6) . .
C19 C20 C6 125.1(6) . .
C30 C20 C6 109.3(5) . .
C31 C21 C11 121.4(6) . .
C31 C21 C30 119.3(6) . .
C11 C21 C30 108.2(6) . .
C32 C22 C12 121.2(6) . .
C32 C22 C23 119.4(6) . .
C12 C22 C23 108.8(6) . .
C33 C23 C13 121.6(7) . .
C33 C23 C22 120.4(6) . .
C13 C23 C22 108.4(6) . .
C34 C24 C14 122.0(6) . .
C34 C24 C25 119.9(6) . .
C14 C24 C25 109.2(6) . .
C35 C25 C15 121.6(6) . .
C35 C25 C24 119.3(6) . .
C15 C25 C24 108.2(6) . .
C36 C26 C27 120.3(7) . .
C36 C26 C16 120.9(7) . .
C27 C26 C16 108.5(6) . .
C37 C27 C26 119.5(6) . .
C37 C27 C17 121.4(6) . .
C26 C27 C17 109.4(6) . .
C38 C28 C18 121.4(6) . .
C38 C28 C29 120.3(6) . .
C18 C28 C29 108.3(5) . .
C39 C29 C19 121.7(6) . .
C39 C29 C28 119.5(6) . .
C19 C29 C28 108.4(5) . .
C40 C30 C20 121.2(6) . .
C40 C30 C21 120.7(6) . .
C20 C30 C21 108.7(5) . .
C21 C31 C32 118.7(6) . .
C21 C31 C41 120.0(7) . .
C32 C31 C41 109.2(6) . .
C22 C32 C31 119.6(6) . .
C22 C32 C42 120.9(6) . .
C31 C32 C42 107.4(6) . .
C23 C33 C34 119.7(7) . .
C23 C33 C43 119.4(6) . .
C34 C33 C43 107.9(6) . .
C24 C34 C44 120.1(7) . .
C24 C34 C33 118.0(6) . .
C44 C34 C33 108.6(6) . .
C25 C35 C45 121.1(7) . .
C25 C35 C36 118.5(6) . .
C45 C35 C36 108.6(6) . .
C26 C36 C46 120.5(7) . .
C26 C36 C35 119.6(7) . .
C46 C36 C35 107.7(6) . .
C27 C37 C38 119.0(6) . .
C27 C37 C47 120.1(6) . .
C38 C37 C47 107.7(6) . .
C28 C38 C37 118.8(6) . .
C28 C38 C48 119.6(7) . .
C37 C38 C48 108.4(6) . .
C29 C39 C40 119.3(6) . .
C29 C39 C49 120.0(7) . .
C40 C39 C49 107.8(6) . .
C30 C40 C39 118.9(6) . .
C30 C40 C50 119.5(6) . .
C39 C40 C50 108.8(6) . .
C50 C41 C31 120.2(6) . .
C50 C41 C51 120.3(7) . .
C31 C41 C51 107.2(6) . .
C43 C42 C51 120.7(6) . .
C43 C42 C32 119.1(6) . .
C51 C42 C32 107.8(6) . .
C42 C43 C52 120.2(6) . .
C42 C43 C33 120.7(6) . .
C52 C43 C33 107.2(6) . .
C45 C44 C34 120.0(7) . .
C45 C44 C52 119.8(6) . .
C34 C44 C52 107.9(6) . .
C44 C45 C35 119.5(6) . .
C44 C45 C53 119.9(7) . .
C35 C45 C53 108.1(6) . .
C47 C46 C36 119.7(6) . .
C47 C46 C53 119.9(7) . .
C36 C46 C53 108.0(6) . .
C46 C47 C54 120.2(7) . .
C46 C47 C37 119.7(7) . .
C54 C47 C37 108.1(6) . .
C49 C48 C54 120.2(7) . .
C49 C48 C38 120.1(6) . .
C54 C48 C38 107.9(6) . .
C48 C49 C55 119.8(7) . .
C48 C49 C39 120.5(7) . .
C55 C49 C39 108.4(6) . .
C41 C50 C40 120.4(6) . .
C41 C50 C55 119.5(6) . .
C40 C50 C55 107.5(6) . .
C56 C51 C42 119.5(6) . .
C56 C51 C41 119.9(6) . .
C42 C51 C41 108.3(6) . .
C57 C52 C43 119.5(7) . .
C57 C52 C44 120.7(7) . .
C43 C52 C44 108.4(6) . .
C58 C53 C45 120.4(7) . .
C58 C53 C46 120.0(7) . .
C45 C53 C46 107.5(6) . .
C59 C54 C48 120.4(7) . .
C59 C54 C47 119.9(6) . .
C48 C54 C47 107.9(6) . .
C60 C55 C49 120.9(7) . .
C60 C55 C50 120.1(6) . .
C49 C55 C50 107.5(6) . .
C51 C56 C60 120.2(7) . .
C51 C56 C57 119.8(6) . .
C60 C56 C57 108.6(6) . .
C52 C57 C56 120.2(7) . .
C52 C57 C58 119.4(7) . .
C56 C57 C58 107.8(7) . .
C53 C58 C59 119.9(7) . .
C53 C58 C57 119.8(7) . .
C59 C58 C57 107.7(7) . .
C54 C59 C58 120.1(7) . .
C54 C59 C60 119.6(7) . .
C58 C59 C60 108.1(7) . .
C55 C60 C56 119.9(7) . .
C55 C60 C59 119.1(7) . .
C56 C60 C59 107.8(6) . .
C66 C61 C62 118.7(6) . .
C66 C61 C6 121.8(6) . .
C62 C61 C6 119.5(6) . .
C63 C62 C61 120.7(7) . .
C62 C63 C64 120.4(7) . .
C65 C64 C63 119.6(7) . .
C64 C65 C66 120.4(7) . .
C61 C66 C65 120.2(7) . .
C72 C67 C68 118.1(6) . .
C72 C67 C7 122.2(6) . .
C68 C67 C7 119.7(6) . .
C69 C68 C67 120.7(7) . .
C70 C69 C68 120.5(7) . .
C71 C70 C69 119.3(7) . .
C70 C71 C72 120.4(7) . .
C67 C72 C71 120.9(7) . .
C78 C73 C74 117.6(7) . .
C78 C73 C8 121.7(7) . .
C74 C73 C8 120.8(6) . .
C73 C74 C75 120.0(8) . .
C76 C75 C74 120.7(8) . .
C77 C76 C75 119.4(7) . .
C76 C77 C78 119.5(8) . .
C73 C78 C77 122.8(9) . .
C84 C79 C80 117.3(7) . .
C84 C79 C9 124.3(6) . .
C80 C79 C9 118.3(6) . .
C81 C80 C79 121.9(7) . .
C80 C81 C82 119.2(8) . .
C83 C82 C81 120.2(8) . .
C82 C83 C84 120.8(8) . .
C79 C84 C83 120.6(7) . .
C90 C85 C86 117.4(6) . .
C90 C85 C10 123.0(6) . .
C86 C85 C10 119.5(6) . .
C87 C86 C85 121.0(6) . .
C86 C87 C88 121.3(7) . .
C89 C88 C87 118.4(7) . .
C88 C89 C90 120.8(7) . .
C89 C90 C85 121.0(7) . .
C95 C91 C92 108.1(7) . .
C95 C91 Fe 69.5(4) . .
C92 C91 Fe 69.9(4) . .
C91 C92 C93 107.4(7) . .
C91 C92 Fe 69.3(4) . .
C93 C92 Fe 69.6(4) . .
C94 C93 C92 106.5(6) . .
C94 C93 Fe 69.2(4) . .
C92 C93 Fe 69.5(4) . .
C95 C94 C93 109.3(7) . .
C95 C94 Fe 69.7(4) . .
C93 C94 Fe 70.4(4) . .
C94 C95 C91 108.6(7) . .
C94 C95 Fe 70.3(4) . .
C91 C95 Fe 70.5(4) . .
S1 C101 S2 176.3(8) . .

loop_
_geom_bond_atom_site_label_1
_geom_bond_atom_site_label_2
_geom_bond_distance
_geom_bond_site_symmetry_2
Fe C95 2.052(7) .
Fe C94 2.059(7) .
Fe C91 2.065(7) .
Fe C92 2.074(7) .
Fe C93 2.075(7) .
Fe C2 2.080(7) .
Fe C3 2.082(7) .
Fe C1 2.084(6) .
Fe C4 2.090(7) .
Fe C5 2.095(6) .
C1 C2 1.432(9) .
C1 C5 1.439(9) .
C1 C6 1.505(9) .
C2 C3 1.436(9) .
C2 C7 1.512(8) .
C3 C4 1.441(9) .
C3 C8 1.509(9) .
C4 C5 1.434(9) .
C4 C9 1.517(9) .
C5 C10 1.501(8) .
C6 C61 1.529(9) .
C6 C11 1.532(9) .
C6 C20 1.552(9) .
C7 C67 1.528(9) .
C7 C12 1.539(9) .
C7 C13 1.542(8) .
C8 C73 1.524(9) .
C8 C15 1.534(9) .
C8 C14 1.549(9) .
C9 C79 1.534(10) .
C9 C16 1.535(9) .
C9 C17 1.545(9) .
C10 C85 1.512(9) .
C10 C19 1.546(9) .
C10 C18 1.551(9) .
C11 C12 1.366(9) .
C11 C21 1.440(9) .
C12 C22 1.445(9) .
C13 C14 1.380(9) .
C13 C23 1.441(10) .
C14 C24 1.438(9) .
C15 C16 1.377(9) .
C15 C25 1.430(9) .
C16 C26 1.436(10) .
C17 C18 1.371(9) .
C17 C27 1.435(9) .
C18 C28 1.447(9) .
C19 C20 1.374(9) .
C19 C29 1.437(9) .
C20 C30 1.442(9) .
C21 C31 1.401(9) .
C21 C30 1.452(9) .
C22 C32 1.381(9) .
C22 C23 1.452(10) .
C23 C33 1.390(10) .
C24 C34 1.396(10) .
C24 C25 1.447(9) .
C25 C35 1.389(10) .
C26 C36 1.390(9) .
C26 C27 1.428(10) .
C27 C37 1.400(10) .
C28 C38 1.387(9) .
C28 C29 1.459(9) .
C29 C39 1.395(10) .
C30 C40 1.400(10) .
C31 C32 1.433(10) .
C31 C41 1.451(10) .
C32 C42 1.464(9) .
C33 C34 1.440(9) .
C33 C43 1.463(10) .
C34 C44 1.438(10) .
C35 C45 1.435(10) .
C35 C36 1.448(10) .
C36 C46 1.446(10) .
C37 C38 1.447(10) .
C37 C47 1.458(10) .
C38 C48 1.459(10) .
C39 C40 1.428(10) .
C39 C49 1.445(10) .
C40 C50 1.445(10) .
C41 C50 1.391(10) .
C41 C51 1.452(10) .
C42 C43 1.374(10) .
C42 C51 1.446(10) .
C43 C52 1.446(10) .
C44 C45 1.397(10) .
C44 C52 1.448(10) .
C45 C53 1.452(10) .
C46 C47 1.379(10) .
C46 C53 1.455(10) .
C47 C54 1.456(11) .
C48 C49 1.379(10) .
C48 C54 1.451(10) .
C49 C55 1.441(10) .
C50 C55 1.454(10) .
C51 C56 1.402(10) .
C52 C57 1.406(10) .
C53 C58 1.402(11) .
C54 C59 1.397(10) .
C55 C60 1.407(10) .
C56 C60 1.435(10) .
C56 C57 1.436(11) .
C57 C58 1.453(10) .
C58 C59 1.439(10) .
C59 C60 1.451(11) .
C61 C66 1.382(9) .
C61 C62 1.405(10) .
C62 C63 1.368(10) .
C63 C64 1.388(11) .
C64 C65 1.373(11) .
C65 C66 1.400(10) .
C67 C72 1.380(9) .
C67 C68 1.401(9) .
C68 C69 1.384(9) .
C69 C70 1.380(10) .
C70 C71 1.378(10) .
C71 C72 1.393(10) .
C73 C78 1.372(10) .
C73 C74 1.379(11) .
C74 C75 1.414(11) .
C75 C76 1.381(12) .
C76 C77 1.357(13) .
C77 C78 1.396(11) .
C79 C84 1.375(10) .
C79 C80 1.414(10) .
C80 C81 1.372(11) .
C81 C82 1.400(13) .
C82 C83 1.341(12) .
C83 C84 1.414(11) .
C85 C90 1.397(9) .
C85 C86 1.406(10) .
C86 C87 1.371(9) .
C87 C88 1.388(9) .
C88 C89 1.386(11) .
C89 C90 1.387(10) .
C91 C95 1.408(11) .
C91 C92 1.442(11) .
C92 C93 1.447(11) .
C93 C94 1.429(10) .
C94 C95 1.406(11) .
C101 S1 1.524(12) .
C101 S2 1.545(11) .
